data_7031825
loop_
_publ_author_name
'Morton, Jason G. M.'
'Al-Shammari, Haif'
'Sun, Yunshan'
'Zhu, Jiangtao'
'Stephan, Douglas W.'

_publ_section_title
;
 1,1-Olefin-bridged bis-(2-indenyl) metallocenes of titanium and
 zirconium.
;
_journal_issue 35
_journal_name_full 'Dalton transactions (Cambridge, England : 2003)'
_journal_page_first 13219
_journal_page_last 13231
_journal_paper_doi 10.1039/c4dt01583e
_journal_volume 43
_journal_year 2014
_chemical_formula_moiety 'C40 H28 Zr,0.5(C5 H12)'
_chemical_formula_sum 'C42.5 H34 Zr'
_chemical_formula_weight 635.92
_chemical_name_systematic
; 
 ? 
;
_space_group_IT_number 14
_symmetry_cell_setting monoclinic
_symmetry_space_group_name_Hall '-P 2ybc'
_symmetry_space_group_name_H-M 'P 1 21/c 1'
_atom_sites_solution_hydrogens geom
_atom_sites_solution_primary direct
_atom_sites_solution_secondary difmap
_audit_creation_method SHELXL-97
_cell_angle_alpha 90.00
_cell_angle_beta 113.001(2)
_cell_angle_gamma 90.00
_cell_formula_units_Z 4
_cell_length_a 15.6928(11)
_cell_length_b 12.8853(10)
_cell_length_c 16.2474(12)
_cell_measurement_temperature 150(2)
_cell_volume 3024.1(4)
_computing_cell_refinement 'Bruker SAINT'
_computing_data_collection 'Bruker APEX2'
_computing_data_reduction 'Bruker SAINT'
_computing_molecular_graphics 'Bruker SHELXTL'
_computing_publication_material 'Bruker SHELXTL'
_computing_structure_refinement 'SHELXL-97 (Sheldrick, 1997)'
_computing_structure_solution 'SHELXS-97 (Sheldrick, 1990)'
_diffrn_ambient_temperature 150(2)
_diffrn_measured_fraction_theta_full 0.999
_diffrn_measured_fraction_theta_max 0.999
_diffrn_radiation_monochromator graphite
_diffrn_radiation_source 'fine-focus sealed tube'
_diffrn_radiation_type MoK\a
_diffrn_radiation_wavelength 0.71073
_diffrn_reflns_av_R_equivalents 0.0455
_diffrn_reflns_av_sigmaI/netI 0.0459
_diffrn_reflns_limit_h_max 18
_diffrn_reflns_limit_h_min -13
_diffrn_reflns_limit_k_max 15
_diffrn_reflns_limit_k_min -14
_diffrn_reflns_limit_l_max 19
_diffrn_reflns_limit_l_min -19
_diffrn_reflns_number 23365
_diffrn_reflns_theta_full 25.00
_diffrn_reflns_theta_max 25.00
_diffrn_reflns_theta_min 2.09
_exptl_absorpt_coefficient_mu 0.394
_exptl_absorpt_correction_T_max 0.9616
_exptl_absorpt_correction_T_min 0.9432
_exptl_absorpt_correction_type multi-scan
_exptl_crystal_density_diffrn 1.397
_exptl_crystal_density_method 'not measured'
_exptl_crystal_F_000 1316
_exptl_crystal_size_max 0.15
_exptl_crystal_size_mid 0.12
_exptl_crystal_size_min 0.10
_refine_diff_density_max 0.360
_refine_diff_density_min -0.429
_refine_diff_density_rms 0.066
_refine_ls_extinction_method none
_refine_ls_goodness_of_fit_ref 1.046
_refine_ls_hydrogen_treatment mixed
_refine_ls_matrix_type full
_refine_ls_number_parameters 390
_refine_ls_number_reflns 5316
_refine_ls_number_restraints 4
_refine_ls_restrained_S_all 1.047
_refine_ls_R_factor_all 0.0531
_refine_ls_R_factor_gt 0.0339
_refine_ls_shift/su_max 0.001
_refine_ls_shift/su_mean 0.000
_refine_ls_structure_factor_coef Fsqd
_refine_ls_weighting_details 'calc w=1/[\s^2^(Fo^2^)+(0.0271P)^2^+2.3376P] where P=(Fo^2^+2Fc^2^)/3'
_refine_ls_weighting_scheme calc
_refine_ls_wR_factor_gt 0.0690
_refine_ls_wR_factor_ref 0.0766
_reflns_number_gt 4152
_reflns_number_total 5316
_reflns_threshold_expression >2sigma(I)
_cod_data_source_file c4dt01583e1.cif
_cod_data_source_block yus001_0m_compund_22
_cod_depositor_comments 'Adding full bibliography for 7031816--7031825.cif.'
_cod_original_sg_symbol_H-M P2(1)/c
_cod_original_formula_sum 'C42.50 H34 Zr'
_cod_database_code 7031825

loop_
_symmetry_equiv_pos_as_xyz
'x, y, z'
'-x, y+1/2, -z+1/2'
'-x, -y, -z'
'x, -y-1/2, z-1/2'

loop_
_atom_site_label
_atom_site_type_symbol
_atom_site_fract_x
_atom_site_fract_y
_atom_site_fract_z
_atom_site_U_iso_or_equiv
_atom_site_adp_type
_atom_site_occupancy
_atom_site_symmetry_multiplicity
_atom_site_calc_flag
_atom_site_refinement_flags
_atom_site_disorder_assembly
_atom_site_disorder_group
Zr1 Zr 0.225785(17) 0.34610(2) 0.254122(16) 0.01497(9) Uani 1 1 d . . .
C1 C 0.35026(17) 0.4114(2) 0.22465(17) 0.0176(6) Uani 1 1 d . . .
H1A H 0.3784 0.3506 0.2062 0.021 Uiso 1 1 calc R . .
C2 C 0.34505(17) 0.4957(2) 0.16166(18) 0.0183(6) Uani 1 1 d . . .
C3 C 0.29756(18) 0.5039(2) 0.06968(18) 0.0224(6) Uani 1 1 d . . .
H3A H 0.2626 0.4470 0.0361 0.027 Uiso 1 1 calc R . .
C4 C 0.30178(19) 0.5961(2) 0.02724(19) 0.0253(7) Uani 1 1 d . . .
H4A H 0.2690 0.6025 -0.0356 0.030 Uiso 1 1 calc R . .
C5 C 0.3537(2) 0.6791(2) 0.0762(2) 0.0281(7) Uani 1 1 d . . .
H5A H 0.3548 0.7422 0.0463 0.034 Uiso 1 1 calc R . .
C6 C 0.40379(19) 0.6719(2) 0.16755(19) 0.0258(7) Uani 1 1 d . . .
H6A H 0.4396 0.7288 0.2001 0.031 Uiso 1 1 calc R . .
C7 C 0.40060(18) 0.5792(2) 0.21083(18) 0.0210(6) Uani 1 1 d . . .
C8 C 0.44525(18) 0.5468(2) 0.30280(18) 0.0217(6) Uani 1 1 d . . .
H8A H 0.4858 0.5884 0.3502 0.026 Uiso 1 1 calc R . .
C9 C 0.42034(17) 0.4478(2) 0.31109(17) 0.0183(6) Uani 1 1 d . . .
C10 C 0.44615(18) 0.3842(2) 0.39243(17) 0.0179(6) Uani 1 1 d . . .
C11 C 0.52565(19) 0.3915(2) 0.46311(19) 0.0252(7) Uani 1 1 d . . .
H11A H 0.5709 0.4407 0.4635 0.030 Uiso 1 1 calc R . .
H11B H 0.5373 0.3475 0.5133 0.030 Uiso 1 1 calc R . .
C12 C 0.36949(18) 0.3132(2) 0.38986(16) 0.0185(6) Uani 1 1 d . . .
C13 C 0.29943(18) 0.3428(2) 0.41919(16) 0.0212(6) Uani 1 1 d . . .
H13A H 0.3029 0.4028 0.4595 0.025 Uiso 1 1 calc R . .
C14 C 0.23302(18) 0.2603(2) 0.39789(17) 0.0213(6) Uani 1 1 d . . .
C15 C 0.1516(2) 0.2443(3) 0.41461(18) 0.0298(7) Uani 1 1 d . . .
H15A H 0.1312 0.2954 0.4449 0.036 Uiso 1 1 calc R . .
C16 C 0.1034(2) 0.1541(3) 0.38640(19) 0.0351(8) Uani 1 1 d . . .
H16A H 0.0489 0.1428 0.3973 0.042 Uiso 1 1 calc R . .
C17 C 0.1327(2) 0.0771(3) 0.34132(19) 0.0349(8) Uani 1 1 d . . .
H17A H 0.0972 0.0155 0.3224 0.042 Uiso 1 1 calc R . .
C18 C 0.2102(2) 0.0886(2) 0.32432(18) 0.0268(7) Uani 1 1 d . . .
H18A H 0.2292 0.0356 0.2945 0.032 Uiso 1 1 calc R . .
C19 C 0.26250(18) 0.1816(2) 0.35186(17) 0.0202(6) Uani 1 1 d . . .
C20 C 0.34569(18) 0.2178(2) 0.34481(17) 0.0195(6) Uani 1 1 d . . .
H20A H 0.3862 0.1760 0.3227 0.023 Uiso 1 1 calc R . .
C21 C 0.18054(17) 0.2320(2) 0.13212(16) 0.0163(6) Uani 1 1 d . . .
H21A H 0.1924 0.2696 0.0838 0.020 Uiso 1 1 calc R . .
C22 C 0.21477(18) 0.1259(2) 0.13223(16) 0.0174(6) Uani 1 1 d . . .
C23 C 0.30320(19) 0.0866(2) 0.15048(18) 0.0226(6) Uani 1 1 d . . .
H23A H 0.3539 0.1324 0.1611 0.027 Uiso 1 1 calc R . .
C24 C 0.3161(2) -0.0198(2) 0.15288(19) 0.0291(7) Uani 1 1 d . . .
H24A H 0.3763 -0.0469 0.1659 0.035 Uiso 1 1 calc R . .
C25 C 0.2422(2) -0.0876(2) 0.13649(19) 0.0305(7) Uani 1 1 d . . .
H25A H 0.2530 -0.1604 0.1402 0.037 Uiso 1 1 calc R . .
C26 C 0.1537(2) -0.0509(2) 0.11497(18) 0.0273(7) Uani 1 1 d . . .
H26A H 0.1035 -0.0977 0.1029 0.033 Uiso 1 1 calc R . .
C27 C 0.13909(18) 0.0562(2) 0.11112(17) 0.0201(6) Uani 1 1 d . . .
C28 C 0.05629(19) 0.1169(2) 0.09079(18) 0.0227(6) Uani 1 1 d . . .
H28A H -0.0044 0.0896 0.0744 0.027 Uiso 1 1 calc R . .
C29 C 0.07869(18) 0.2191(2) 0.09877(17) 0.0197(6) Uani 1 1 d . . .
C30 C 0.01788(18) 0.3086(2) 0.08808(18) 0.0218(6) Uani 1 1 d . . .
C31 C -0.0701(2) 0.3155(2) 0.0309(2) 0.0334(8) Uani 1 1 d . . .
H31A H -0.0984 0.2589 -0.0076 0.040 Uiso 1 1 calc R . .
H31B H -0.1044 0.3769 0.0285 0.040 Uiso 1 1 calc R . .
C32 C 0.06420(17) 0.3936(2) 0.15248(18) 0.0203(6) Uani 1 1 d . . .
C33 C 0.12093(18) 0.4715(2) 0.14040(19) 0.0220(6) Uani 1 1 d . . .
H33A H 0.1250 0.4901 0.0823 0.026 Uiso 1 1 calc R . .
C34 C 0.15721(18) 0.5317(2) 0.22072(19) 0.0241(7) Uani 1 1 d . . .
C35 C 0.2113(2) 0.6236(2) 0.2436(2) 0.0340(8) Uani 1 1 d . . .
H35A H 0.2330 0.6547 0.2024 0.041 Uiso 1 1 calc R . .
C36 C 0.2314(2) 0.6663(3) 0.3262(3) 0.0449(9) Uani 1 1 d . . .
H36A H 0.2662 0.7288 0.3416 0.054 Uiso 1 1 calc R . .
C37 C 0.2015(2) 0.6196(3) 0.3889(2) 0.0446(9) Uani 1 1 d . . .
H37A H 0.2172 0.6512 0.4457 0.053 Uiso 1 1 calc R . .
C38 C 0.1513(2) 0.5312(3) 0.3704(2) 0.0343(8) Uani 1 1 d . . .
H38A H 0.1329 0.5003 0.4140 0.041 Uiso 1 1 calc R . .
C39 C 0.12623(19) 0.4852(2) 0.28445(19) 0.0249(7) Uani 1 1 d . . .
C40 C 0.07078(18) 0.3970(2) 0.24193(18) 0.0231(6) Uani 1 1 d . . .
H40A H 0.0312 0.3565 0.2660 0.028 Uiso 1 1 calc R . .
C41 C 0.5179(6) 0.3550(5) 0.0955(6) 0.051(2) Uiso 0.50 1 d PD A -2
H41A H 0.5496 0.3412 0.1597 0.076 Uiso 0.50 1 calc PR A -2
H41B H 0.5425 0.3090 0.0621 0.076 Uiso 0.50 1 calc PR A -2
H41C H 0.4514 0.3424 0.0771 0.076 Uiso 0.50 1 calc PR A -2
C42 C 0.5337(4) 0.4683(4) 0.0764(3) 0.0317(15) Uiso 0.50 1 d PD A -2
H42A H 0.5099 0.5142 0.1114 0.038 Uiso 0.50 1 calc PR A -2
H42B H 0.6011 0.4809 0.0966 0.038 Uiso 0.50 1 calc PR A -2
C43 C 0.4867(4) 0.4963(5) -0.0222(3) 0.0246(14) Uiso 0.50 1 d PD A -2
H43A H 0.5104 0.4502 -0.0572 0.029 Uiso 0.50 1 calc PR A -2
H43B H 0.4193 0.4839 -0.0423 0.029 Uiso 0.50 1 calc PR A -2
C44 C 0.5025(4) 0.6080(4) -0.0410(4) 0.0289(14) Uiso 0.50 1 d PD A -2
H44A H 0.5696 0.6195 -0.0242 0.035 Uiso 0.50 1 calc PR A -2
H44B H 0.4819 0.6541 -0.0036 0.035 Uiso 0.50 1 calc PR A -2
C45 C 0.4504(5) 0.6363(6) -0.1394(4) 0.0415(18) Uiso 0.50 1 d PD A -2
H45A H 0.4626 0.7090 -0.1487 0.062 Uiso 0.50 1 calc PR A -2
H45B H 0.3838 0.6264 -0.1560 0.062 Uiso 0.50 1 calc PR A -2
H45C H 0.4714 0.5917 -0.1766 0.062 Uiso 0.50 1 calc PR A -2

loop_
_atom_site_aniso_label
_atom_site_aniso_U_11
_atom_site_aniso_U_22
_atom_site_aniso_U_33
_atom_site_aniso_U_23
_atom_site_aniso_U_13
_atom_site_aniso_U_12
Zr1 0.01581(14) 0.01436(14) 0.01488(14) 0.00085(12) 0.00615(11) 0.00107(12)
C1 0.0162(13) 0.0177(15) 0.0213(15) 0.0008(12) 0.0100(12) 0.0016(11)
C2 0.0144(13) 0.0176(15) 0.0255(16) 0.0009(12) 0.0108(12) 0.0001(12)
C3 0.0218(15) 0.0245(17) 0.0240(16) 0.0017(13) 0.0122(13) 0.0007(12)
C4 0.0254(16) 0.0279(18) 0.0272(16) 0.0080(14) 0.0152(14) 0.0061(13)
C5 0.0316(17) 0.0212(18) 0.0392(19) 0.0108(14) 0.0222(15) 0.0076(13)
C6 0.0277(16) 0.0175(17) 0.0367(18) -0.0014(13) 0.0174(14) 0.0012(13)
C7 0.0196(14) 0.0194(16) 0.0284(16) 0.0007(13) 0.0141(13) 0.0035(12)
C8 0.0179(14) 0.0217(16) 0.0243(16) -0.0040(13) 0.0068(12) -0.0035(12)
C9 0.0139(13) 0.0193(16) 0.0225(15) -0.0008(12) 0.0078(12) 0.0011(12)
C10 0.0181(14) 0.0161(15) 0.0194(15) -0.0047(12) 0.0072(12) 0.0018(11)
C11 0.0267(16) 0.0205(16) 0.0259(16) -0.0032(13) 0.0074(14) 0.0017(13)
C12 0.0191(14) 0.0190(15) 0.0124(14) 0.0027(11) 0.0005(12) 0.0023(12)
C13 0.0260(15) 0.0239(16) 0.0109(13) -0.0027(12) 0.0042(12) -0.0009(13)
C14 0.0240(15) 0.0273(17) 0.0110(14) 0.0052(12) 0.0051(12) -0.0002(13)
C15 0.0306(17) 0.045(2) 0.0146(15) 0.0069(14) 0.0092(13) -0.0007(15)
C16 0.0284(17) 0.054(2) 0.0230(16) 0.0091(17) 0.0096(14) -0.0119(17)
C17 0.0385(19) 0.037(2) 0.0228(17) 0.0079(15) 0.0054(15) -0.0164(16)
C18 0.0369(18) 0.0236(17) 0.0157(15) 0.0057(13) 0.0059(14) -0.0067(14)
C19 0.0263(15) 0.0184(16) 0.0130(14) 0.0063(12) 0.0044(12) 0.0007(12)
C20 0.0210(14) 0.0182(16) 0.0170(14) 0.0039(12) 0.0048(12) 0.0043(12)
C21 0.0194(14) 0.0190(15) 0.0108(13) 0.0009(11) 0.0063(12) 0.0011(12)
C22 0.0207(14) 0.0202(16) 0.0104(13) -0.0010(11) 0.0051(12) 0.0004(12)
C23 0.0229(15) 0.0245(17) 0.0225(15) -0.0038(13) 0.0112(13) -0.0030(13)
C24 0.0294(17) 0.0277(18) 0.0325(18) -0.0039(14) 0.0145(14) 0.0071(14)
C25 0.0427(19) 0.0177(17) 0.0322(18) -0.0035(14) 0.0157(16) 0.0040(14)
C26 0.0327(17) 0.0212(17) 0.0264(16) -0.0041(13) 0.0097(14) -0.0050(14)
C27 0.0217(14) 0.0219(16) 0.0156(14) -0.0018(12) 0.0062(12) -0.0027(12)
C28 0.0183(14) 0.0247(17) 0.0217(15) -0.0023(13) 0.0042(13) -0.0048(12)
C29 0.0181(14) 0.0246(17) 0.0135(14) 0.0004(12) 0.0031(12) -0.0012(12)
C30 0.0206(15) 0.0227(16) 0.0209(15) 0.0063(12) 0.0068(13) 0.0013(12)
C31 0.0260(17) 0.0309(19) 0.0343(18) 0.0009(15) 0.0019(14) 0.0036(14)
C32 0.0147(14) 0.0195(15) 0.0247(16) 0.0053(13) 0.0057(12) 0.0068(12)
C33 0.0199(14) 0.0212(16) 0.0250(16) 0.0084(13) 0.0088(13) 0.0077(12)
C34 0.0196(15) 0.0156(16) 0.0382(18) 0.0015(13) 0.0125(14) 0.0059(12)
C35 0.0264(17) 0.0180(16) 0.060(2) -0.0008(16) 0.0192(16) 0.0049(13)
C36 0.0358(19) 0.0223(19) 0.076(3) -0.0197(19) 0.0213(19) -0.0029(15)
C37 0.040(2) 0.039(2) 0.054(2) -0.0225(18) 0.0172(18) 0.0042(17)
C38 0.0339(18) 0.037(2) 0.0356(19) -0.0064(16) 0.0172(16) 0.0098(15)
C39 0.0210(15) 0.0225(17) 0.0332(17) -0.0019(14) 0.0127(13) 0.0084(13)
C40 0.0189(14) 0.0258(17) 0.0277(16) 0.0036(13) 0.0126(13) 0.0045(13)

loop_
_atom_type_symbol
_atom_type_description
_atom_type_scat_dispersion_real
_atom_type_scat_dispersion_imag
_atom_type_scat_source
C C 0.0033 0.0016 'International Tables Vol C Tables 4.2.6.8 and 6.1.1.4'
H H 0.0000 0.0000 'International Tables Vol C Tables 4.2.6.8 and 6.1.1.4'
Zr Zr -2.9673 0.5597 'International Tables Vol C Tables 4.2.6.8 and 6.1.1.4'

loop_
_geom_angle_atom_site_label_1
_geom_angle_atom_site_label_2
_geom_angle_atom_site_label_3
_geom_angle
C1 Zr1 C21 93.06(9)
C1 Zr1 C40 140.20(9)
C21 Zr1 C40 97.83(9)
C1 Zr1 C13 98.88(9)
C21 Zr1 C13 139.96(9)
C40 Zr1 C13 96.94(9)
C1 Zr1 C12 72.78(9)
C21 Zr1 C12 120.72(9)
C40 Zr1 C12 129.91(9)
C13 Zr1 C12 32.98(8)
C1 Zr1 C32 119.24(9)
C21 Zr1 C32 72.62(9)
C40 Zr1 C32 33.22(9)
C13 Zr1 C32 130.10(9)
C12 Zr1 C32 163.06(9)
C1 Zr1 C20 82.09(9)
C21 Zr1 C20 89.61(9)
C40 Zr1 C20 135.84(9)
C13 Zr1 C20 54.92(9)
C12 Zr1 C20 32.62(8)
C32 Zr1 C20 152.15(9)
C1 Zr1 C33 88.72(9)
C21 Zr1 C33 83.50(9)
C40 Zr1 C33 55.01(9)
C13 Zr1 C33 134.50(9)
C12 Zr1 C33 149.44(9)
C32 Zr1 C33 32.48(9)
C20 Zr1 C33 168.22(9)
C1 Zr1 C14 127.00(9)
C21 Zr1 C14 113.18(9)
C40 Zr1 C14 82.96(9)
C13 Zr1 C14 33.15(9)
C12 Zr1 C14 54.22(9)
C32 Zr1 C14 112.47(9)
C20 Zr1 C14 54.55(9)
C33 Zr1 C14 137.14(9)
C1 Zr1 C39 114.23(9)
C21 Zr1 C39 126.76(9)
C40 Zr1 C39 33.26(9)
C13 Zr1 C39 82.20(9)
C12 Zr1 C39 111.01(9)
C32 Zr1 C39 54.25(9)
C20 Zr1 C39 136.59(9)
C33 Zr1 C39 54.36(9)
C14 Zr1 C39 86.50(9)
C1 Zr1 C19 114.72(9)
C21 Zr1 C19 85.76(9)
C40 Zr1 C19 104.23(9)
C13 Zr1 C19 54.53(9)
C12 Zr1 C19 53.77(8)
C32 Zr1 C19 122.23(9)
C20 Zr1 C19 32.71(8)
C33 Zr1 C19 154.70(9)
C14 Zr1 C19 32.64(8)
C39 Zr1 C19 117.77(9)
C1 Zr1 C34 86.39(9)
C21 Zr1 C34 115.97(9)
C40 Zr1 C34 54.45(9)
C13 Zr1 C34 102.88(9)
C12 Zr1 C34 119.93(9)
C32 Zr1 C34 53.49(9)
C20 Zr1 C34 152.51(9)
C33 Zr1 C34 32.48(9)
C14 Zr1 C34 117.31(9)
C39 Zr1 C34 32.43(9)
C19 Zr1 C34 149.69(9)
C2 C1 C9 104.1(2)
C2 C1 Zr1 125.64(17)
C9 C1 Zr1 106.83(16)
C2 C1 H1A 106.3
C9 C1 H1A 106.3
Zr1 C1 H1A 106.3
C3 C2 C7 120.1(2)
C3 C2 C1 131.7(2)
C7 C2 C1 108.3(2)
C4 C3 C2 119.3(3)
C4 C3 H3A 120.3
C2 C3 H3A 120.3
C3 C4 C5 120.4(3)
C3 C4 H4A 119.8
C5 C4 H4A 119.8
C6 C5 C4 121.4(3)
C6 C5 H5A 119.3
C4 C5 H5A 119.3
C5 C6 C7 118.7(3)
C5 C6 H6A 120.6
C7 C6 H6A 120.6
C6 C7 C2 120.0(3)
C6 C7 C8 132.1(3)
C2 C7 C8 107.9(2)
C9 C8 C7 109.4(2)
C9 C8 H8A 125.3
C7 C8 H8A 125.3
C8 C9 C10 128.6(3)
C8 C9 C1 109.9(2)
C10 C9 C1 121.1(2)
C11 C10 C9 125.0(3)
C11 C10 C12 122.7(3)
C9 C10 C12 112.2(2)
C10 C11 H11A 120.0
C10 C11 H11B 120.0
H11A C11 H11B 120.0
C20 C12 C13 109.2(2)
C20 C12 C10 126.6(2)
C13 C12 C10 123.3(2)
C20 C12 Zr1 73.98(14)
C13 C12 Zr1 72.46(14)
C10 C12 Zr1 111.04(16)
C12 C13 C14 107.9(2)
C12 C13 Zr1 74.56(14)
C14 C13 Zr1 76.30(14)
C12 C13 H13A 125.4
C14 C13 H13A 125.4
Zr1 C13 H13A 125.4
C15 C14 C13 133.2(3)
C15 C14 C19 119.5(3)
C13 C14 C19 107.3(2)
C15 C14 Zr1 121.14(18)
C13 C14 Zr1 70.54(14)
C19 C14 Zr1 74.79(14)
C16 C15 C14 118.8(3)
C16 C15 H15A 120.6
C14 C15 H15A 120.6
C15 C16 C17 121.4(3)
C15 C16 H16A 119.3
C17 C16 H16A 119.3
C18 C17 C16 121.9(3)
C18 C17 H17A 119.0
C16 C17 H17A 119.0
C17 C18 C19 118.8(3)
C17 C18 H18A 120.6
C19 C18 H18A 120.6
C18 C19 C20 132.9(3)
C18 C19 C14 119.6(3)
C20 C19 C14 107.5(2)
C18 C19 Zr1 122.46(18)
C20 C19 Zr1 70.96(14)
C14 C19 Zr1 72.57(15)
C12 C20 C19 108.0(2)
C12 C20 Zr1 73.40(15)
C19 C20 Zr1 76.32(15)
C12 C20 H20A 125.5
C19 C20 H20A 125.5
Zr1 C20 H20A 125.5
C22 C21 C29 103.7(2)
C22 C21 Zr1 126.37(17)
C29 C21 Zr1 107.83(16)
C22 C21 H21A 105.8
C29 C21 H21A 105.8
Zr1 C21 H21A 105.8
C23 C22 C27 119.4(2)
C23 C22 C21 132.1(2)
C27 C22 C21 108.5(2)
C24 C23 C22 119.1(3)
C24 C23 H23A 120.4
C22 C23 H23A 120.4
C23 C24 C25 121.0(3)
C23 C24 H24A 119.5
C25 C24 H24A 119.5
C26 C25 C24 121.0(3)
C26 C25 H25A 119.5
C24 C25 H25A 119.5
C25 C26 C27 118.9(3)
C25 C26 H26A 120.6
C27 C26 H26A 120.6
C26 C27 C22 120.4(3)
C26 C27 C28 131.7(3)
C22 C27 C28 107.9(2)
C29 C28 C27 109.2(2)
C29 C28 H28A 125.4
C27 C28 H28A 125.4
C28 C29 C30 128.4(2)
C28 C29 C21 110.2(2)
C30 C29 C21 121.0(2)
C31 C30 C29 125.8(3)
C31 C30 C32 121.9(3)
C29 C30 C32 112.3(2)
C30 C31 H31A 120.0
C30 C31 H31B 120.0
H31A C31 H31B 120.0
C33 C32 C40 109.0(2)
C33 C32 C30 126.0(2)
C40 C32 C30 124.2(2)
C33 C32 Zr1 74.51(15)
C40 C32 Zr1 71.42(14)
C30 C32 Zr1 111.93(17)
C32 C33 C34 107.9(2)
C32 C33 Zr1 73.01(15)
C34 C33 Zr1 76.48(16)
C32 C33 H33A 125.5
C34 C33 H33A 125.5
Zr1 C33 H33A 125.5
C35 C34 C33 132.5(3)
C35 C34 C39 119.8(3)
C33 C34 C39 107.7(2)
C35 C34 Zr1 123.94(19)
C33 C34 Zr1 71.04(15)
C39 C34 Zr1 72.13(15)
C36 C35 C34 118.5(3)
C36 C35 H35A 120.7
C34 C35 H35A 120.7
C35 C36 C37 121.4(3)
C35 C36 H36A 119.3
C37 C36 H36A 119.3
C38 C37 C36 121.9(3)
C38 C37 H37A 119.0
C36 C37 H37A 119.0
C37 C38 C39 118.9(3)
C37 C38 H38A 120.6
C39 C38 H38A 120.6
C38 C39 C40 133.3(3)
C38 C39 C34 119.4(3)
C40 C39 C34 107.2(2)
C38 C39 Zr1 121.84(19)
C40 C39 Zr1 69.63(15)
C34 C39 Zr1 75.44(15)
C32 C40 C39 107.8(2)
C32 C40 Zr1 75.36(15)
C39 C40 Zr1 77.10(15)
C32 C40 H40A 125.3
C39 C40 H40A 125.3
Zr1 C40 H40A 125.3
C42 C41 H41A 109.5
C42 C41 H41B 109.5
H41A C41 H41B 109.5
C42 C41 H41C 109.5
H41A C41 H41C 109.5
H41B C41 H41C 109.5
C43 C42 C41 112.9(5)
C43 C42 H42A 109.0
C41 C42 H42A 109.0
C43 C42 H42B 109.0
C41 C42 H42B 109.0
H42A C42 H42B 107.8
C44 C43 C42 112.9(4)
C44 C43 H43A 109.0
C42 C43 H43A 109.0
C44 C43 H43B 109.0
C42 C43 H43B 109.0
H43A C43 H43B 107.8
C43 C44 C45 112.1(5)
C43 C44 H44A 109.2
C45 C44 H44A 109.2
C43 C44 H44B 109.2
C45 C44 H44B 109.2
H44A C44 H44B 107.9
C44 C45 H45A 109.5
C44 C45 H45B 109.5
H45A C45 H45B 109.5
C44 C45 H45C 109.5
H45A C45 H45C 109.5
H45B C45 H45C 109.5

loop_
_geom_bond_atom_site_label_1
_geom_bond_atom_site_label_2
_geom_bond_distance
Zr1 C1 2.342(2)
Zr1 C21 2.344(2)
Zr1 C40 2.451(3)
Zr1 C13 2.471(2)
Zr1 C12 2.498(2)
Zr1 C32 2.502(3)
Zr1 C20 2.506(3)
Zr1 C33 2.521(3)
Zr1 C14 2.547(3)
Zr1 C39 2.549(3)
Zr1 C19 2.576(3)
Zr1 C34 2.592(3)
C1 C2 1.473(4)
C1 C9 1.482(4)
C1 H1A 1.0000
C2 C3 1.389(4)
C2 C7 1.419(4)
C3 C4 1.388(4)
C3 H3A 0.9500
C4 C5 1.391(4)
C4 H4A 0.9500
C5 C6 1.385(4)
C5 H5A 0.9500
C6 C7 1.397(4)
C6 H6A 0.9500
C7 C8 1.442(4)
C8 C9 1.356(4)
C8 H8A 0.9500
C9 C10 1.471(4)
C10 C11 1.328(4)
C10 C12 1.499(4)
C11 H11A 0.9500
C11 H11B 0.9500
C12 C20 1.405(4)
C12 C13 1.411(4)
C13 C14 1.433(4)
C13 H13A 1.0000
C14 C15 1.421(4)
C14 C19 1.440(4)
C15 C16 1.365(4)
C15 H15A 0.9500
C16 C17 1.413(4)
C16 H16A 0.9500
C17 C18 1.356(4)
C17 H17A 0.9500
C18 C19 1.422(4)
C18 H18A 0.9500
C19 C20 1.433(4)
C20 H20A 1.0000
C21 C22 1.469(4)
C21 C29 1.483(3)
C21 H21A 1.0000
C22 C23 1.396(4)
C22 C27 1.419(4)
C23 C24 1.384(4)
C23 H23A 0.9500
C24 C25 1.392(4)
C24 H24A 0.9500
C25 C26 1.376(4)
C25 H25A 0.9500
C26 C27 1.397(4)
C26 H26A 0.9500
C27 C28 1.440(4)
C28 C29 1.357(4)
C28 H28A 0.9500
C29 C30 1.463(4)
C30 C31 1.332(4)
C30 C32 1.493(4)
C31 H31A 0.9500
C31 H31B 0.9500
C32 C33 1.405(4)
C32 C40 1.417(4)
C33 C34 1.432(4)
C33 H33A 1.0000
C34 C35 1.418(4)
C34 C39 1.436(4)
C35 C36 1.369(4)
C35 H35A 0.9500
C36 C37 1.412(5)
C36 H36A 0.9500
C37 C38 1.351(5)
C37 H37A 0.9500
C38 C39 1.424(4)
C38 H38A 0.9500
C39 C40 1.434(4)
C40 H40A 1.0000
C41 C42 1.532(7)
C41 H41A 0.9800
C41 H41B 0.9800
C41 H41C 0.9800
C42 C43 1.523(7)
C42 H42A 0.9900
C42 H42B 0.9900
C43 C44 1.512(7)
C43 H43A 0.9900
C43 H43B 0.9900
C44 C45 1.528(7)
C44 H44A 0.9900
C44 H44B 0.9900
C45 H45A 0.9800
C45 H45B 0.9800
C45 H45C 0.9800

loop_
_geom_torsion_atom_site_label_1
_geom_torsion_atom_site_label_2
_geom_torsion_atom_site_label_3
_geom_torsion_atom_site_label_4
_geom_torsion
C21 Zr1 C1 C2 84.9(2)
C40 Zr1 C1 C2 -21.2(3)
C13 Zr1 C1 C2 -133.5(2)
C12 Zr1 C1 C2 -153.9(2)
C32 Zr1 C1 C2 13.1(3)
C20 Zr1 C1 C2 174.1(2)
C33 Zr1 C1 C2 1.5(2)
C14 Zr1 C1 C2 -152.9(2)
C39 Zr1 C1 C2 -48.1(2)
C19 Zr1 C1 C2 171.6(2)
C34 Zr1 C1 C2 -31.0(2)
C21 Zr1 C1 C9 -153.08(18)
C40 Zr1 C1 C9 100.8(2)
C13 Zr1 C1 C9 -11.42(19)
C12 Zr1 C1 C9 -31.82(17)
C32 Zr1 C1 C9 135.14(17)
C20 Zr1 C1 C9 -63.91(18)
C33 Zr1 C1 C9 123.50(18)
C14 Zr1 C1 C9 -30.8(2)
C39 Zr1 C1 C9 73.97(19)
C19 Zr1 C1 C9 -66.35(19)
C34 Zr1 C1 C9 91.06(18)
C9 C1 C2 C3 174.2(3)
Zr1 C1 C2 C3 -62.6(4)
C9 C1 C2 C7 -6.0(3)
Zr1 C1 C2 C7 117.2(2)
C7 C2 C3 C4 -2.9(4)
C1 C2 C3 C4 176.9(3)
C2 C3 C4 C5 0.6(4)
C3 C4 C5 C6 1.3(4)
C4 C5 C6 C7 -0.8(4)
C5 C6 C7 C2 -1.5(4)
C5 C6 C7 C8 178.6(3)
C3 C2 C7 C6 3.4(4)
C1 C2 C7 C6 -176.5(2)
C3 C2 C7 C8 -176.7(2)
C1 C2 C7 C8 3.5(3)
C6 C7 C8 C9 -179.3(3)
C2 C7 C8 C9 0.8(3)
C7 C8 C9 C10 -177.7(2)
C7 C8 C9 C1 -4.7(3)
C2 C1 C9 C8 6.6(3)
Zr1 C1 C9 C8 -128.11(19)
C2 C1 C9 C10 -179.8(2)
Zr1 C1 C9 C10 45.5(3)
C8 C9 C10 C11 -31.0(4)
C1 C9 C10 C11 156.7(3)
C8 C9 C10 C12 145.3(3)
C1 C9 C10 C12 -27.0(3)
C11 C10 C12 C20 -103.6(3)
C9 C10 C12 C20 80.0(3)
C11 C10 C12 C13 88.8(3)
C9 C10 C12 C13 -87.6(3)
C11 C10 C12 Zr1 171.1(2)
C9 C10 C12 Zr1 -5.3(3)
C1 Zr1 C12 C20 -102.54(17)
C21 Zr1 C12 C20 -19.37(19)
C40 Zr1 C12 C20 115.34(17)
C13 Zr1 C12 C20 116.7(2)
C32 Zr1 C12 C20 119.9(3)
C33 Zr1 C12 C20 -157.74(17)
C14 Zr1 C12 C20 78.45(17)
C39 Zr1 C12 C20 147.51(15)
C19 Zr1 C12 C20 37.80(15)
C34 Zr1 C12 C20 -177.80(14)
C1 Zr1 C12 C13 140.75(18)
C21 Zr1 C12 C13 -136.08(16)
C40 Zr1 C12 C13 -1.4(2)
C32 Zr1 C12 C13 3.2(4)
C20 Zr1 C12 C13 -116.7(2)
C33 Zr1 C12 C13 85.6(2)
C14 Zr1 C12 C13 -38.26(16)
C39 Zr1 C12 C13 30.80(18)
C19 Zr1 C12 C13 -78.91(17)
C34 Zr1 C12 C13 65.49(18)
C1 Zr1 C12 C10 21.08(17)
C21 Zr1 C12 C10 104.24(18)
C40 Zr1 C12 C10 -121.05(18)
C13 Zr1 C12 C10 -119.7(3)
C32 Zr1 C12 C10 -116.4(3)
C20 Zr1 C12 C10 123.6(3)
C33 Zr1 C12 C10 -34.1(3)
C14 Zr1 C12 C10 -157.9(2)
C39 Zr1 C12 C10 -88.88(18)
C19 Zr1 C12 C10 161.4(2)
C34 Zr1 C12 C10 -54.2(2)
C20 C12 C13 C14 4.3(3)
C10 C12 C13 C14 173.7(2)
Zr1 C12 C13 C14 69.68(18)
C20 C12 C13 Zr1 -65.39(18)
C10 C12 C13 Zr1 104.1(2)
C1 Zr1 C13 C12 -37.71(17)
C21 Zr1 C13 C12 68.0(2)
C40 Zr1 C13 C12 178.94(16)
C32 Zr1 C13 C12 -178.77(15)
C20 Zr1 C13 C12 36.04(15)
C33 Zr1 C13 C12 -134.71(16)
C14 Zr1 C13 C12 113.3(2)
C39 Zr1 C13 C12 -151.16(17)
C19 Zr1 C13 C12 76.39(17)
C34 Zr1 C13 C12 -126.01(16)
C1 Zr1 C13 C14 -150.98(16)
C21 Zr1 C13 C14 -45.3(2)
C40 Zr1 C13 C14 65.66(17)
C12 Zr1 C13 C14 -113.3(2)
C32 Zr1 C13 C14 67.96(19)
C20 Zr1 C13 C14 -77.24(17)
C33 Zr1 C13 C14 112.01(18)
C39 Zr1 C13 C14 95.57(17)
C19 Zr1 C13 C14 -36.88(15)
C34 Zr1 C13 C14 120.71(16)
C12 C13 C14 C15 176.6(3)
Zr1 C13 C14 C15 -114.9(3)
C12 C13 C14 C19 -2.2(3)
Zr1 C13 C14 C19 66.34(18)
C12 C13 C14 Zr1 -68.50(17)
C1 Zr1 C14 C15 166.3(2)
C21 Zr1 C14 C15 -80.4(2)
C40 Zr1 C14 C15 15.1(2)
C13 Zr1 C14 C15 129.4(3)
C12 Zr1 C14 C15 167.5(3)
C32 Zr1 C14 C15 -0.5(3)
C20 Zr1 C14 C15 -152.1(3)
C33 Zr1 C14 C15 25.8(3)
C39 Zr1 C14 C15 48.3(2)
C19 Zr1 C14 C15 -115.6(3)
C34 Zr1 C14 C15 58.8(3)
C1 Zr1 C14 C13 36.9(2)
C21 Zr1 C14 C13 150.16(16)
C40 Zr1 C14 C13 -114.31(17)
C12 Zr1 C14 C13 38.05(15)
C32 Zr1 C14 C13 -129.89(16)
C20 Zr1 C14 C13 78.46(17)
C33 Zr1 C14 C13 -103.56(18)
C39 Zr1 C14 C13 -81.09(17)
C19 Zr1 C14 C13 115.0(2)
C34 Zr1 C14 C13 -70.62(18)
C1 Zr1 C14 C19 -78.13(18)
C21 Zr1 C14 C19 35.15(17)
C40 Zr1 C14 C19 130.69(16)
C13 Zr1 C14 C19 -115.0(2)
C12 Zr1 C14 C19 -76.96(16)
C32 Zr1 C14 C19 115.11(16)
C20 Zr1 C14 C19 -36.54(15)
C33 Zr1 C14 C19 141.43(16)
C39 Zr1 C14 C19 163.91(16)
C34 Zr1 C14 C19 174.38(15)
C13 C14 C15 C16 -178.6(3)
C19 C14 C15 C16 0.0(4)
Zr1 C14 C15 C16 89.4(3)
C14 C15 C16 C17 0.0(4)
C15 C16 C17 C18 0.4(5)
C16 C17 C18 C19 -0.8(4)
C17 C18 C19 C20 179.8(3)
C17 C18 C19 C14 0.8(4)
C17 C18 C19 Zr1 -86.5(3)
C15 C14 C19 C18 -0.4(4)
C13 C14 C19 C18 178.5(2)
Zr1 C14 C19 C18 -117.9(2)
C15 C14 C19 C20 -179.7(2)
C13 C14 C19 C20 -0.7(3)
Zr1 C14 C19 C20 62.80(17)
C15 C14 C19 Zr1 117.5(2)
C13 C14 C19 Zr1 -63.50(18)
C1 Zr1 C19 C18 -124.9(2)
C21 Zr1 C19 C18 -33.5(2)
C40 Zr1 C19 C18 63.5(2)
C13 Zr1 C19 C18 151.9(3)
C12 Zr1 C19 C18 -167.1(3)
C32 Zr1 C19 C18 32.9(3)
C20 Zr1 C19 C18 -129.4(3)
C33 Zr1 C19 C18 31.5(4)
C14 Zr1 C19 C18 114.4(3)
C39 Zr1 C19 C18 96.2(2)
C34 Zr1 C19 C18 104.5(3)
C1 Zr1 C19 C20 4.47(18)
C21 Zr1 C19 C20 95.90(16)
C40 Zr1 C19 C20 -167.09(15)
C13 Zr1 C19 C20 -78.67(16)
C12 Zr1 C19 C20 -37.68(15)
C32 Zr1 C19 C20 162.27(15)
C33 Zr1 C19 C20 160.90(19)
C14 Zr1 C19 C20 -116.2(2)
C39 Zr1 C19 C20 -134.38(15)
C34 Zr1 C19 C20 -126.09(19)
C1 Zr1 C19 C14 120.63(16)
C21 Zr1 C19 C14 -147.94(16)
C40 Zr1 C19 C14 -50.93(17)
C13 Zr1 C19 C14 37.49(15)
C12 Zr1 C19 C14 78.48(17)
C32 Zr1 C19 C14 -81.57(17)
C20 Zr1 C19 C14 116.2(2)
C33 Zr1 C19 C14 -82.9(2)
C39 Zr1 C19 C14 -18.22(18)
C34 Zr1 C19 C14 -9.9(3)
C13 C12 C20 C19 -4.7(3)
C10 C12 C20 C19 -173.7(2)
Zr1 C12 C20 C19 -69.14(18)
C13 C12 C20 Zr1 64.41(18)
C10 C12 C20 Zr1 -104.6(3)
C18 C19 C20 C12 -175.8(3)
C14 C19 C20 C12 3.3(3)
Zr1 C19 C20 C12 67.17(18)
C18 C19 C20 Zr1 117.0(3)
C14 C19 C20 Zr1 -63.85(18)
C1 Zr1 C20 C12 70.28(16)
C21 Zr1 C20 C12 163.43(16)
C40 Zr1 C20 C12 -95.71(18)
C13 Zr1 C20 C12 -36.46(15)
C32 Zr1 C20 C12 -147.28(19)
C33 Zr1 C20 C12 109.4(4)
C14 Zr1 C20 C12 -77.36(17)
C39 Zr1 C20 C12 -46.9(2)
C19 Zr1 C20 C12 -113.8(2)
C34 Zr1 C20 C12 4.1(3)
C1 Zr1 C20 C19 -175.90(16)
C21 Zr1 C20 C19 -82.75(16)
C40 Zr1 C20 C19 18.1(2)
C13 Zr1 C20 C19 77.36(16)
C12 Zr1 C20 C19 113.8(2)
C32 Zr1 C20 C19 -33.5(3)
C33 Zr1 C20 C19 -136.8(4)
C14 Zr1 C20 C19 36.46(15)
C39 Zr1 C20 C19 67.0(2)
C34 Zr1 C20 C19 118.0(2)
C1 Zr1 C21 C22 87.8(2)
C40 Zr1 C21 C22 -130.6(2)
C13 Zr1 C21 C22 -19.9(3)
C12 Zr1 C21 C22 16.0(3)
C32 Zr1 C21 C22 -152.5(2)
C20 Zr1 C21 C22 5.7(2)
C33 Zr1 C21 C22 176.2(2)
C14 Zr1 C21 C22 -44.9(2)
C39 Zr1 C21 C22 -148.6(2)
C19 Zr1 C21 C22 -26.8(2)
C34 Zr1 C21 C22 175.3(2)
C1 Zr1 C21 C29 -149.06(18)
C40 Zr1 C21 C29 -7.43(18)
C13 Zr1 C21 C29 103.25(19)
C12 Zr1 C21 C29 139.19(16)
C32 Zr1 C21 C29 -29.33(17)
C20 Zr1 C21 C29 128.88(18)
C33 Zr1 C21 C29 -60.69(17)
C14 Zr1 C21 C29 78.22(18)
C39 Zr1 C21 C29 -25.5(2)
C19 Zr1 C21 C29 96.37(18)
C34 Zr1 C21 C29 -61.58(19)
C29 C21 C22 C23 175.0(3)
Zr1 C21 C22 C23 -60.2(4)
C29 C21 C22 C27 -6.6(3)
Zr1 C21 C22 C27 118.2(2)
C27 C22 C23 C24 -3.9(4)
C21 C22 C23 C24 174.4(3)
C22 C23 C24 C25 0.7(4)
C23 C24 C25 C26 1.8(4)
C24 C25 C26 C27 -1.0(4)
C25 C26 C27 C22 -2.2(4)
C25 C26 C27 C28 179.9(3)
C23 C22 C27 C26 4.7(4)
C21 C22 C27 C26 -173.9(2)
C23 C22 C27 C28 -177.0(2)
C21 C22 C27 C28 4.4(3)
C26 C27 C28 C29 178.0(3)
C22 C27 C28 C29 -0.1(3)
C27 C28 C29 C30 -177.3(2)
C27 C28 C29 C21 -4.3(3)
C22 C21 C29 C28 6.8(3)
Zr1 C21 C29 C28 -129.3(2)
C22 C21 C29 C30 -179.6(2)
Zr1 C21 C29 C30 44.3(3)
C28 C29 C30 C31 -34.3(5)
C21 C29 C30 C31 153.3(3)
C28 C29 C30 C32 143.3(3)
C21 C29 C30 C32 -29.1(3)
C31 C30 C32 C33 -97.1(3)
C29 C30 C32 C33 85.2(3)
C31 C30 C32 C40 94.7(3)
C29 C30 C32 C40 -83.0(3)
C31 C30 C32 Zr1 176.5(2)
C29 C30 C32 Zr1 -1.1(3)
C1 Zr1 C32 C33 -22.08(19)
C21 Zr1 C32 C33 -105.70(17)
C40 Zr1 C32 C33 116.7(2)
C13 Zr1 C32 C33 112.56(17)
C12 Zr1 C32 C33 110.3(3)
C20 Zr1 C32 C33 -158.29(18)
C14 Zr1 C32 C33 145.82(16)
C39 Zr1 C32 C33 78.10(18)
C19 Zr1 C32 C33 -178.91(15)
C34 Zr1 C32 C33 37.66(16)
C1 Zr1 C32 C40 -138.79(16)
C21 Zr1 C32 C40 137.59(18)
C13 Zr1 C32 C40 -4.2(2)
C12 Zr1 C32 C40 -6.5(4)
C20 Zr1 C32 C40 85.0(2)
C33 Zr1 C32 C40 -116.7(2)
C14 Zr1 C32 C40 29.11(19)
C39 Zr1 C32 C40 -38.61(16)
C19 Zr1 C32 C40 64.38(19)
C34 Zr1 C32 C40 -79.05(18)
C1 Zr1 C32 C30 100.99(19)
C21 Zr1 C32 C30 17.36(17)
C40 Zr1 C32 C30 -120.2(3)
C13 Zr1 C32 C30 -124.38(18)
C12 Zr1 C32 C30 -126.7(3)
C20 Zr1 C32 C30 -35.2(3)
C33 Zr1 C32 C30 123.1(3)
C14 Zr1 C32 C30 -91.11(19)
C39 Zr1 C32 C30 -158.8(2)
C19 Zr1 C32 C30 -55.8(2)
C34 Zr1 C32 C30 160.7(2)
C40 C32 C33 C34 -5.6(3)
C30 C32 C33 C34 -175.3(2)
Zr1 C32 C33 C34 -69.16(18)
C40 C32 C33 Zr1 63.57(18)
C30 C32 C33 Zr1 -106.1(3)
C1 Zr1 C33 C32 160.85(17)
C21 Zr1 C33 C32 67.62(17)
C40 Zr1 C33 C32 -36.68(16)
C13 Zr1 C33 C32 -97.93(19)
C12 Zr1 C33 C32 -147.47(18)
C20 Zr1 C33 C32 122.2(4)
C14 Zr1 C33 C32 -49.7(2)
C39 Zr1 C33 C32 -77.74(17)
C19 Zr1 C33 C32 2.2(3)
C34 Zr1 C33 C32 -113.9(2)
C1 Zr1 C33 C34 -85.29(16)
C21 Zr1 C33 C34 -178.52(17)
C40 Zr1 C33 C34 77.18(17)
C13 Zr1 C33 C34 15.9(2)
C12 Zr1 C33 C34 -33.6(3)
C32 Zr1 C33 C34 113.9(2)
C20 Zr1 C33 C34 -124.0(4)
C14 Zr1 C33 C34 64.1(2)
C39 Zr1 C33 C34 36.12(15)
C19 Zr1 C33 C34 116.0(2)
C32 C33 C34 C35 -174.1(3)
Zr1 C33 C34 C35 119.1(3)
C32 C33 C34 C39 3.6(3)
Zr1 C33 C34 C39 -63.23(19)
C32 C33 C34 Zr1 66.82(18)
C1 Zr1 C34 C35 -35.7(3)
C21 Zr1 C34 C35 -127.4(3)
C40 Zr1 C34 C35 152.0(3)
C13 Zr1 C34 C35 62.6(3)
C12 Zr1 C34 C35 32.1(3)
C32 Zr1 C34 C35 -166.7(3)
C20 Zr1 C34 C35 29.5(4)
C33 Zr1 C34 C35 -129.0(3)
C14 Zr1 C34 C35 94.5(3)
C39 Zr1 C34 C35 114.3(3)
C19 Zr1 C34 C35 100.6(3)
C1 Zr1 C34 C33 93.29(16)
C21 Zr1 C34 C33 1.64(18)
C40 Zr1 C34 C33 -79.05(17)
C13 Zr1 C34 C33 -168.41(15)
C12 Zr1 C34 C33 161.05(15)
C32 Zr1 C34 C33 -37.67(15)
C20 Zr1 C34 C33 158.48(18)
C14 Zr1 C34 C33 -136.46(15)
C39 Zr1 C34 C33 -116.7(2)
C19 Zr1 C34 C33 -130.45(19)
C1 Zr1 C34 C39 -150.02(17)
C21 Zr1 C34 C39 118.33(17)
C40 Zr1 C34 C39 37.65(16)
C13 Zr1 C34 C39 -51.72(17)
C12 Zr1 C34 C39 -82.26(18)
C32 Zr1 C34 C39 79.03(17)
C20 Zr1 C34 C39 -84.8(2)
C33 Zr1 C34 C39 116.7(2)
C14 Zr1 C34 C39 -19.77(19)
C19 Zr1 C34 C39 -13.8(3)
C33 C34 C35 C36 176.6(3)
C39 C34 C35 C36 -0.9(4)
Zr1 C34 C35 C36 -88.6(3)
C34 C35 C36 C37 1.6(5)
C35 C36 C37 C38 -0.5(5)
C36 C37 C38 C39 -1.3(5)
C37 C38 C39 C40 -176.2(3)
C37 C38 C39 C34 1.9(4)
C37 C38 C39 Zr1 92.5(3)
C35 C34 C39 C38 -0.8(4)
C33 C34 C39 C38 -178.8(2)
Zr1 C34 C39 C38 118.6(2)
C35 C34 C39 C40 177.8(2)
C33 C34 C39 C40 -0.3(3)
Zr1 C34 C39 C40 -62.80(18)
C35 C34 C39 Zr1 -119.4(2)
C33 C34 C39 Zr1 62.51(18)
C1 Zr1 C39 C38 -82.7(3)
C21 Zr1 C39 C38 163.1(2)
C40 Zr1 C39 C38 129.1(3)
C13 Zr1 C39 C38 13.5(2)
C12 Zr1 C39 C38 -2.8(3)
C32 Zr1 C39 C38 167.6(3)
C20 Zr1 C39 C38 22.1(3)
C33 Zr1 C39 C38 -152.1(3)
C14 Zr1 C39 C38 46.6(3)
C19 Zr1 C39 C38 56.3(3)
C34 Zr1 C39 C38 -115.9(3)
C1 Zr1 C39 C40 148.19(16)
C21 Zr1 C39 C40 34.0(2)
C13 Zr1 C39 C40 -115.54(17)
C12 Zr1 C39 C40 -131.88(16)
C32 Zr1 C39 C40 38.56(15)
C20 Zr1 C39 C40 -106.96(18)
C33 Zr1 C39 C40 78.85(17)
C14 Zr1 C39 C40 -82.49(17)
C19 Zr1 C39 C40 -72.76(18)
C34 Zr1 C39 C40 115.0(2)
C1 Zr1 C39 C34 33.16(19)
C21 Zr1 C39 C34 -81.00(19)
C40 Zr1 C39 C34 -115.0(2)
C13 Zr1 C39 C34 129.43(17)
C12 Zr1 C39 C34 113.09(17)
C32 Zr1 C39 C34 -76.47(17)
C20 Zr1 C39 C34 138.01(16)
C33 Zr1 C39 C34 -36.18(16)
C14 Zr1 C39 C34 162.48(17)
C19 Zr1 C39 C34 172.20(15)
C33 C32 C40 C39 5.4(3)
C30 C32 C40 C39 175.3(2)
Zr1 C32 C40 C39 70.97(18)
C33 C32 C40 Zr1 -65.56(19)
C30 C32 C40 Zr1 104.4(2)
C38 C39 C40 C32 175.2(3)
C34 C39 C40 C32 -3.1(3)
Zr1 C39 C40 C32 -69.77(18)
C38 C39 C40 Zr1 -115.1(3)
C34 C39 C40 Zr1 66.67(18)
C1 Zr1 C40 C32 63.9(2)
C21 Zr1 C40 C32 -40.52(17)
C13 Zr1 C40 C32 176.80(16)
C12 Zr1 C40 C32 177.55(15)
C20 Zr1 C40 C32 -138.08(16)
C33 Zr1 C40 C32 35.84(16)
C14 Zr1 C40 C32 -153.06(17)
C39 Zr1 C40 C32 112.6(2)
C19 Zr1 C40 C32 -128.11(16)
C34 Zr1 C40 C32 75.90(17)
C1 Zr1 C40 C39 -48.7(2)
C21 Zr1 C40 C39 -153.09(16)
C13 Zr1 C40 C39 64.23(17)
C12 Zr1 C40 C39 65.0(2)
C32 Zr1 C40 C39 -112.6(2)
C20 Zr1 C40 C39 109.35(18)
C33 Zr1 C40 C39 -76.72(17)
C14 Zr1 C40 C39 94.37(17)
C19 Zr1 C40 C39 119.32(16)
C34 Zr1 C40 C39 -36.66(16)
C41 C42 C43 C44 -179.9(6)
C42 C43 C44 C45 -176.8(5)
